data_4033509
loop_
_publ_author_name
'Maity, Rajib'
'Naskar, Sandip'
'Das, Indrajit'

_publ_section_title
;
 Copper(II)-Catalyzed Reactions of \a-Keto Thioesters with Azides via C-C
 and C-S Bond Cleavages: Synthesis of N-Acylureas and Amides.
;
_journal_issue 4
_journal_name_full 'The Journal of organic chemistry'
_journal_page_first 2114
_journal_page_last 2124
_journal_paper_doi 10.1021/acs.joc.7b03054
_journal_volume 83
_journal_year 2018
_chemical_formula_moiety 'C9 H8 Cl N O'
_chemical_formula_sum 'C9 H8 Cl N O'
_chemical_formula_weight 181.61
_space_group_crystal_system monoclinic
_space_group_IT_number 14
_space_group_name_Hall '-P 2ybc'
_space_group_name_H-M_alt 'P 1 21/c 1'
_symmetry_space_group_name_Hall '-P 2ybc'
_symmetry_space_group_name_H-M 'P 1 21/c 1'
_atom_sites_solution_hydrogens geom
_atom_sites_solution_primary dual
_audit_creation_date 2017-06-02
_audit_creation_method
;
Olex2 1.2
(compiled 2017.03.02 svn.r3394 for OlexSys, GUI svn.r5337)
;
_cell_angle_alpha 90
_cell_angle_beta 108.10(2)
_cell_angle_gamma 90
_cell_formula_units_Z 4
_cell_length_a 11.029(15)
_cell_length_b 9.057(12)
_cell_length_c 9.072(12)
_cell_measurement_reflns_used 702
_cell_measurement_temperature 296
_cell_measurement_theta_max 26.06
_cell_measurement_theta_min 3.26
_cell_volume 861(2)
_computing_molecular_graphics 'Olex2 (Dolomanov et al., 2009)'
_computing_publication_material 'Olex2 (Dolomanov et al., 2009)'
_computing_structure_refinement 'ShelXL (Sheldrick, 2015)'
_computing_structure_solution 'ShelXT (Sheldrick, 2015)'
_diffrn_ambient_temperature 296.15
_diffrn_measured_fraction_theta_full 0.706
_diffrn_measured_fraction_theta_max 0.671
_diffrn_measurement_device_type 'Bruker APEX-II CCD'
_diffrn_measurement_method '\f and \w scans'
_diffrn_radiation_type MoK\a
_diffrn_radiation_wavelength 0.71073
_diffrn_reflns_av_R_equivalents 0.0191
_diffrn_reflns_av_unetI/netI 0.0242
_diffrn_reflns_Laue_measured_fraction_full 0.706
_diffrn_reflns_Laue_measured_fraction_max 0.671
_diffrn_reflns_limit_h_max 14
_diffrn_reflns_limit_h_min -14
_diffrn_reflns_limit_k_max 11
_diffrn_reflns_limit_k_min -10
_diffrn_reflns_limit_l_max 9
_diffrn_reflns_limit_l_min -8
_diffrn_reflns_number 2272
_diffrn_reflns_point_group_measured_fraction_full 0.706
_diffrn_reflns_point_group_measured_fraction_max 0.671
_diffrn_reflns_theta_full 25.242
_diffrn_reflns_theta_max 27.471
_diffrn_reflns_theta_min 2.972
_diffrn_standards_number 0
_exptl_absorpt_coefficient_mu 0.389
_exptl_absorpt_correction_T_max 0.7456
_exptl_absorpt_correction_T_min 0.5532
_exptl_absorpt_correction_type multi-scan
_exptl_absorpt_process_details
'SADABS-2014/5 (Bruker,2014/5) was used for absorption correction. wR2(int) was 0.0932 before and 0.0263 after correction. The Ratio of minimum to maximum transmission is 0.7420. The \l/2 correction factor is 0.00150.'
_exptl_crystal_colour 'clear light colourless'
_exptl_crystal_colour_lustre clear
_exptl_crystal_colour_modifier light
_exptl_crystal_colour_primary colourless
_exptl_crystal_density_diffrn 1.400
_exptl_crystal_description plate
_exptl_crystal_F_000 376
_exptl_crystal_size_max 0.61
_exptl_crystal_size_mid 0.42
_exptl_crystal_size_min 0.06
_refine_diff_density_max 0.180
_refine_diff_density_min -0.250
_refine_diff_density_rms 0.046
_refine_ls_extinction_method none
_refine_ls_goodness_of_fit_ref 1.059
_refine_ls_hydrogen_treatment constr
_refine_ls_matrix_type full
_refine_ls_number_parameters 109
_refine_ls_number_reflns 1324
_refine_ls_number_restraints 0
_refine_ls_restrained_S_all 1.059
_refine_ls_R_factor_all 0.0747
_refine_ls_R_factor_gt 0.0457
_refine_ls_shift/su_max 0.000
_refine_ls_shift/su_mean 0.000
_refine_ls_structure_factor_coef Fsqd
_refine_ls_weighting_details 'w=1/[\s^2^(Fo^2^)+(0.0840P)^2^+0.0910P] where P=(Fo^2^+2Fc^2^)/3'
_refine_ls_weighting_scheme calc
_refine_ls_wR_factor_gt 0.1264
_refine_ls_wR_factor_ref 0.1453
_reflns_Friedel_coverage 0.000
_reflns_number_gt 888
_reflns_number_total 1324
_reflns_threshold_expression 'I > 2\s(I)'
_cod_data_source_file jo7b03054_si_004.cif
_cod_data_source_block id_pkm36_0m
_cod_depositor_comments 'Adding full bibliography for 4033509.cif.'
_cod_database_code 4033509
_shelx_shelxl_version_number 2016/6
_shelx_space_group_comment
;
The symmetry employed for this shelxl refinement is uniquely defined
by the following loop, which should always be used as a source of
symmetry information in preference to the above space-group names.
They are only intended as comments.
;
_olex2_refinement_description
;
1. Fixed Uiso
 At 1.2 times of:
  All C(H) groups, All N(H,H) groups
2.a Aromatic/amide H refined with riding coordinates:
 C8(H8), C7(H7), C5(H5), C3(H3), C6(H6), C2(H2)
2.b X=CH2 refined with riding coordinates:
 N1(H1A,H1B)
;
_olex2_submission_special_instructions 'No special instructions were received'

loop_
_space_group_symop_operation_xyz
'x, y, z'
'-x, y+1/2, -z+1/2'
'-x, -y, -z'
'x, -y-1/2, z-1/2'

loop_
_atom_site_label
_atom_site_type_symbol
_atom_site_fract_x
_atom_site_fract_y
_atom_site_fract_z
_atom_site_U_iso_or_equiv
_atom_site_adp_type
_atom_site_occupancy
_atom_site_site_symmetry_order
_atom_site_calc_flag
_atom_site_refinement_flags_posn
Cl1 Cl 0.93925(9) 0.47723(9) 0.14434(12) 0.0690(4) Uani 1 1 d .
O1 O 0.5745(2) 0.59716(18) 0.8715(2) 0.0528(6) Uani 1 1 d .
N1 N 0.4865(2) 0.3699(2) 0.8373(3) 0.0475(7) Uani 1 1 d .
H1A H 0.454300 0.383237 0.911303 0.057 Uiso 1 1 calc R
H1B H 0.474402 0.287806 0.787208 0.057 Uiso 1 1 calc R
C4 C 0.7530(2) 0.5155(2) 0.5215(4) 0.0389(7) Uani 1 1 d .
C8 C 0.6094(3) 0.4438(2) 0.6764(4) 0.0420(7) Uani 1 1 d .
H8 H 0.585968 0.356648 0.620614 0.050 Uiso 1 1 calc R
C7 C 0.6911(3) 0.5344(2) 0.6401(4) 0.0419(7) Uani 1 1 d .
H7 H 0.711013 0.620693 0.698093 0.050 Uiso 1 1 calc R
C5 C 0.8132(3) 0.6357(2) 0.4776(3) 0.0437(8) Uani 1 1 d .
H5 H 0.814159 0.726034 0.526735 0.052 Uiso 1 1 calc R
C9 C 0.5554(3) 0.4765(2) 0.8003(4) 0.0426(8) Uani 1 1 d .
C3 C 0.7558(3) 0.3813(2) 0.4459(4) 0.0465(8) Uani 1 1 d .
H3 H 0.717147 0.298892 0.472970 0.056 Uiso 1 1 calc R
C1 C 0.8694(3) 0.4913(3) 0.2902(4) 0.0438(8) Uani 1 1 d .
C6 C 0.8705(3) 0.6249(3) 0.3654(4) 0.0468(8) Uani 1 1 d .
H6 H 0.910290 0.706766 0.338989 0.056 Uiso 1 1 calc R
C2 C 0.8134(3) 0.3681(3) 0.3338(4) 0.0499(8) Uani 1 1 d .
H2 H 0.815291 0.277317 0.286763 0.060 Uiso 1 1 calc R

loop_
_atom_site_aniso_label
_atom_site_aniso_U_11
_atom_site_aniso_U_22
_atom_site_aniso_U_33
_atom_site_aniso_U_23
_atom_site_aniso_U_13
_atom_site_aniso_U_12
Cl1 0.0964(7) 0.0687(5) 0.0638(8) 0.0106(4) 0.0567(6) 0.0170(4)
O1 0.0827(14) 0.0384(9) 0.0514(17) -0.0058(7) 0.0416(13) -0.0068(8)
N1 0.0659(15) 0.0377(10) 0.0515(18) -0.0009(9) 0.0365(14) -0.0047(9)
C4 0.0451(14) 0.0395(12) 0.037(2) -0.0021(10) 0.0195(14) -0.0011(10)
C8 0.0543(16) 0.0364(12) 0.040(2) -0.0022(10) 0.0210(15) -0.0013(10)
C7 0.0520(15) 0.0371(12) 0.040(2) -0.0016(10) 0.0194(15) 0.0001(10)
C5 0.0613(16) 0.0352(12) 0.044(2) -0.0040(9) 0.0297(17) -0.0044(10)
C9 0.0498(15) 0.0355(12) 0.046(2) 0.0046(10) 0.0197(15) 0.0035(10)
C3 0.0597(16) 0.0375(12) 0.048(2) -0.0028(10) 0.0244(17) -0.0087(11)
C1 0.0508(15) 0.0501(14) 0.038(2) 0.0054(10) 0.0252(15) 0.0089(11)
C6 0.0568(16) 0.0400(13) 0.049(2) 0.0043(10) 0.0245(17) -0.0021(11)
C2 0.0687(18) 0.0409(13) 0.050(2) -0.0089(11) 0.0337(18) -0.0028(11)

loop_
_atom_type_symbol
_atom_type_description
_atom_type_scat_dispersion_real
_atom_type_scat_dispersion_imag
_atom_type_scat_source
C C 0.0033 0.0016 'International Tables Vol C Tables 4.2.6.8 and 6.1.1.4'
H H 0.0000 0.0000 'International Tables Vol C Tables 4.2.6.8 and 6.1.1.4'
Cl Cl 0.1484 0.1585 'International Tables Vol C Tables 4.2.6.8 and 6.1.1.4'
N N 0.0061 0.0033 'International Tables Vol C Tables 4.2.6.8 and 6.1.1.4'
O O 0.0106 0.0060 'International Tables Vol C Tables 4.2.6.8 and 6.1.1.4'

loop_
_geom_angle_atom_site_label_1
_geom_angle_atom_site_label_2
_geom_angle_atom_site_label_3
_geom_angle
H1A N1 H1B 120.0
C9 N1 H1A 120.0
C9 N1 H1B 120.0
C5 C4 C7 119.6(2)
C5 C4 C3 116.9(3)
C3 C4 C7 123.5(2)
C7 C8 H8 118.8
C7 C8 C9 122.4(3)
C9 C8 H8 118.8
C4 C7 H7 115.8
C8 C7 C4 128.3(3)
C8 C7 H7 115.8
C4 C5 H5 119.0
C6 C5 C4 122.0(2)
C6 C5 H5 119.0
O1 C9 N1 121.3(3)
O1 C9 C8 122.1(2)
N1 C9 C8 116.6(2)
C4 C3 H3 119.0
C2 C3 C4 121.9(3)
C2 C3 H3 119.0
C6 C1 Cl1 120.1(2)
C6 C1 C2 119.8(3)
C2 C1 Cl1 120.1(2)
C5 C6 C1 119.8(3)
C5 C6 H6 120.1
C1 C6 H6 120.1
C3 C2 C1 119.6(3)
C3 C2 H2 120.2
C1 C2 H2 120.2

loop_
_geom_bond_atom_site_label_1
_geom_bond_atom_site_label_2
_geom_bond_distance
Cl1 C1 1.730(4)
O1 C9 1.253(3)
N1 H1A 0.8600
N1 H1B 0.8600
N1 C9 1.334(4)
C4 C7 1.452(5)
C4 C5 1.397(4)
C4 C3 1.400(4)
C8 H8 0.9300
C8 C7 1.334(4)
C8 C9 1.457(5)
C7 H7 0.9300
C5 H5 0.9300
C5 C6 1.358(4)
C3 H3 0.9300
C3 C2 1.361(5)
C1 C6 1.388(4)
C1 C2 1.391(4)
C6 H6 0.9300
C2 H2 0.9300
